data_4316530
loop_
_publ_author_name
'Jennifer L. Nicholls'
'Sarah E. Hulse'
'Samantha K. Callear'
'Graham J. Tizzard'
'Richard A. Stephenson'
'Michael B. Hursthouse'
'William Clegg'
'Ross W. Harrington'
'Andrew M. Fogg'

_publ_section_title
;
 Synthesis and Structure of Pillared Molybdates and Tungstates with
 Framework Layers
;
_journal_name_full 'Inorganic Chemistry'
_journal_page_first 8545
_journal_page_last 8551
_journal_paper_doi 10.1021/ic101145p
_journal_volume 49
_journal_year 2010
_chemical_formula_moiety 'C5 H3 Mo Nd O8 S'
_chemical_formula_sum 'C5 H3 Mo Nd O8 S'
_chemical_formula_weight 463.31
_chemical_name_systematic
;
 ?
;
_space_group_IT_number 15
_symmetry_cell_setting monoclinic
_symmetry_space_group_name_Hall '-C 2yc'
_symmetry_space_group_name_H-M 'C 1 2/c 1'
_atom_sites_solution_hydrogens geom
_atom_sites_solution_primary direct
_atom_sites_solution_secondary difmap
_audit_creation_method SHELXL-97
_cell_angle_alpha 90.00
_cell_angle_beta 93.730(3)
_cell_angle_gamma 90.00
_cell_formula_units_Z 8
_cell_length_a 35.6918(18)
_cell_length_b 7.2951(4)
_cell_length_c 7.4407(4)
_cell_measurement_reflns_used 4091
_cell_measurement_temperature 120(2)
_cell_measurement_theta_max 27.48
_cell_measurement_theta_min 2.91
_cell_volume 1933.27(18)
_computing_cell_refinement 'DENZO (Otwinowski & Minor, 1997) & COLLECT (Hooft, R.W.W., 1998)'
_computing_data_collection 'COLLECT (Hooft, R.W.W., 1998)'
_computing_data_reduction 'DENZO (Otwinowski & Minor, 1997) & COLLECT (Hooft, R.W.W., 1998)'
_computing_molecular_graphics 'OLEX2 (Dolomanov, Bourhis, Gildea, Howard & Puschmann, 2009)'
_computing_publication_material 'WINGX (Farrugia, 1998)'
_computing_structure_refinement 'SHELXL-97 (Sheldrick, 1997)'
_computing_structure_solution 'SHELXS-97 (Sheldrick, 1997)'
_diffrn_ambient_temperature 120(2)
_diffrn_detector_area_resol_mean 66.065
_diffrn_measured_fraction_theta_full 0.998
_diffrn_measured_fraction_theta_max 0.998
_diffrn_measurement_device_type 'Bruker-Nonius APEX II CCD camera on \k-goniostat'
_diffrn_measurement_method '\f & \w scans to fill the asymmetric unit'
_diffrn_radiation_monochromator '10cm confocal mirrors'
_diffrn_radiation_source 'Bruker Nonius FR591 Rotating Anode'
_diffrn_radiation_type MoK\a
_diffrn_radiation_wavelength 0.71073
_diffrn_reflns_av_R_equivalents 0.1351
_diffrn_reflns_av_sigmaI/netI 0.0744
_diffrn_reflns_limit_h_max 46
_diffrn_reflns_limit_h_min -46
_diffrn_reflns_limit_k_max 9
_diffrn_reflns_limit_k_min -9
_diffrn_reflns_limit_l_max 9
_diffrn_reflns_limit_l_min -9
_diffrn_reflns_number 15260
_diffrn_reflns_theta_full 27.48
_diffrn_reflns_theta_max 27.48
_diffrn_reflns_theta_min 3.28
_diffrn_standards_number 0
_exptl_absorpt_coefficient_mu 6.849
_exptl_absorpt_correction_T_max 0.9347
_exptl_absorpt_correction_T_min 0.4473
_exptl_absorpt_correction_type multi-scan
_exptl_absorpt_process_details 'SADABS 2007/2 (Sheldrick, G.M., 2007)'
_exptl_crystal_colour 'light purple'
_exptl_crystal_density_diffrn 3.184
_exptl_crystal_density_method 'not measured'
_exptl_crystal_description needle
_exptl_crystal_F_000 1720
_exptl_crystal_size_max 0.14
_exptl_crystal_size_mid 0.02
_exptl_crystal_size_min 0.01
_refine_diff_density_max 2.085
_refine_diff_density_min -1.780
_refine_diff_density_rms 0.391
_refine_ls_extinction_method none
_refine_ls_goodness_of_fit_ref 1.151
_refine_ls_hydrogen_treatment constr
_refine_ls_matrix_type full
_refine_ls_number_parameters 115
_refine_ls_number_reflns 2220
_refine_ls_number_restraints 4
_refine_ls_restrained_S_all 1.151
_refine_ls_R_factor_all 0.0839
_refine_ls_R_factor_gt 0.0685
_refine_ls_shift/su_max 0.000
_refine_ls_shift/su_mean 0.000
_refine_ls_structure_factor_coef Fsqd
_refine_ls_weighting_details 'calc w=1/[\s^2^(Fo^2^)+(0.0000P)^2^+213.8900P] where P=(Fo^2^+2Fc^2^)/3'
_refine_ls_weighting_scheme calc
_refine_ls_wR_factor_gt 0.1398
_refine_ls_wR_factor_ref 0.1468
_reflns_number_gt 1896
_reflns_number_total 2220
_reflns_threshold_expression >2\s(I)
_cod_data_source_file ic101145p_si_002_1.cif
_cod_data_source_block 2008src0992
_cod_original_sg_symbol_H-M 'C 2/c'
_cod_database_code 4316530

loop_
_symmetry_equiv_pos_as_xyz
'x, y, z'
'-x, y, -z+1/2'
'x+1/2, y+1/2, z'
'-x+1/2, y+1/2, -z+1/2'
'-x, -y, -z'
'x, -y, z-1/2'
'-x+1/2, -y+1/2, -z'
'x+1/2, -y+1/2, z-1/2'

loop_
_atom_site_label
_atom_site_type_symbol
_atom_site_fract_x
_atom_site_fract_y
_atom_site_fract_z
_atom_site_U_iso_or_equiv
_atom_site_adp_type
_atom_site_occupancy
_atom_site_symmetry_multiplicity
_atom_site_calc_flag
_atom_site_refinement_flags
_atom_site_disorder_assembly
_atom_site_disorder_group
Nd1 Nd 0.175957(19) 0.34451(10) 0.73973(9) 0.0131(2) Uani 1 1 d . . .
Mo1 Mo 0.20978(3) 0.19499(15) 0.23752(15) 0.0121(3) Uani 1 1 d . . .
S1 S 0.10516(9) 0.2898(5) 0.3577(5) 0.0161(7) Uani 1 1 d D . .
O1 O 0.0993(3) 0.1396(13) 0.2287(12) 0.018(2) Uani 1 1 d . A .
O2 O 0.1256(3) 0.2311(15) 0.5246(12) 0.022(2) Uani 1 1 d . A .
O3 O 0.1220(3) 0.4506(13) 0.2810(15) 0.021(2) Uani 1 1 d . . .
O4 O 0.2019(2) 0.3059(13) 0.4405(12) 0.018(2) Uani 1 1 d . . .
O5 O 0.1887(2) 0.0206(13) 0.7304(13) 0.018(2) Uani 1 1 d . . .
O6 O 0.2420(2) 0.3353(14) 0.7888(12) 0.018(2) Uani 1 1 d . . .
O7 O 0.1249(3) 0.1810(13) 0.8844(13) 0.019(2) Uani 1 1 d . . .
O8 O 0.1883(2) 0.3478(13) 1.0689(12) 0.0156(18) Uani 1 1 d . . .
C1A C 0.0513(6) 0.536(4) 0.435(4) 0.007(3) Uiso 0.25 1 d PG A -1
H1A H 0.0699 0.6290 0.4342 0.008 Uiso 0.25 1 calc PR A -1
C2A C 0.0597(7) 0.358(4) 0.383(4) 0.007(3) Uiso 0.25 1 d PGD A -1
C3A C 0.0325(7) 0.222(4) 0.383(4) 0.007(3) Uiso 0.25 1 d PG A -1
H3A H 0.0383 0.1011 0.3478 0.008 Uiso 0.25 1 calc PR A -1
C4A C -0.0032(7) 0.264(4) 0.436(4) 0.007(3) Uiso 0.25 1 d PG A -1
H4A H -0.0218 0.1708 0.4363 0.008 Uiso 0.25 1 calc PR A -1
C5A C -0.0117(6) 0.441(4) 0.488(4) 0.007(3) Uiso 0.25 1 d PG A -1
C6A C 0.0156(6) 0.577(4) 0.487(4) 0.007(3) Uiso 0.25 1 d PG A -1
C7A C 0.0072(7) 0.755(4) 0.539(4) 0.007(3) Uiso 0.25 1 d PG A -1
H7A H 0.0258 0.8479 0.5388 0.008 Uiso 0.25 1 calc PR A -1
C8A C -0.0285(7) 0.796(4) 0.592(4) 0.007(3) Uiso 0.25 1 d PG A -1
H8A H -0.0343 0.9176 0.6272 0.008 Uiso 0.25 1 calc PR A -1
C9A C -0.0558(7) 0.660(4) 0.592(4) 0.007(3) Uiso 0.25 1 d PGD . -1
C10A C -0.0473(6) 0.483(4) 0.540(4) 0.007(3) Uiso 0.25 1 d PG A -1
H10A H -0.0660 0.3897 0.5408 0.008 Uiso 0.25 1 calc PR A -1
C1B C 0.0479(7) 0.516(4) 0.410(5) 0.007(3) Uiso 0.25 1 d PG A -2
H1B H 0.0621 0.6082 0.3554 0.008 Uiso 0.25 1 calc PR A -2
C2B C 0.0633(7) 0.343(4) 0.442(5) 0.007(3) Uiso 0.25 1 d PGD A -2
C3B C 0.0425(8) 0.208(4) 0.522(5) 0.007(3) Uiso 0.25 1 d PG A -2
H3B H 0.0530 0.0897 0.5433 0.008 Uiso 0.25 1 calc PR A -2
C4B C 0.0063(8) 0.246(4) 0.570(5) 0.007(3) Uiso 0.25 1 d PG A -2
H4B H -0.0079 0.1534 0.6243 0.008 Uiso 0.25 1 calc PR A -2
C5B C -0.0091(7) 0.419(4) 0.538(5) 0.007(3) Uiso 0.25 1 d PG A -2
C6B C 0.0117(7) 0.554(4) 0.458(5) 0.007(3) Uiso 0.25 1 d PG A -2
C7B C -0.0037(8) 0.727(4) 0.426(5) 0.007(3) Uiso 0.25 1 d PG A -2
H7B H 0.0105 0.8190 0.3717 0.008 Uiso 0.25 1 calc PR A -2
C8B C -0.0398(8) 0.764(4) 0.474(5) 0.007(3) Uiso 0.25 1 d PG A -2
H8B H -0.0504 0.8827 0.4527 0.008 Uiso 0.25 1 calc PR A -2
C9B C -0.0606(7) 0.629(5) 0.554(5) 0.007(3) Uiso 0.25 1 d PGD . -2
C10B C -0.0452(7) 0.456(4) 0.586(5) 0.007(3) Uiso 0.25 1 d PG A -2
H10B H -0.0595 0.3642 0.6406 0.008 Uiso 0.25 1 calc PR A -2

loop_
_atom_site_aniso_label
_atom_site_aniso_U_11
_atom_site_aniso_U_22
_atom_site_aniso_U_33
_atom_site_aniso_U_23
_atom_site_aniso_U_13
_atom_site_aniso_U_12
Nd1 0.0104(3) 0.0134(3) 0.0157(4) 0.0006(3) 0.0019(2) 0.0010(3)
Mo1 0.0096(5) 0.0118(5) 0.0149(5) -0.0005(4) 0.0013(4) -0.0002(4)
S1 0.0093(15) 0.0164(16) 0.0226(17) -0.0021(13) 0.0016(12) -0.0017(12)
O1 0.022(5) 0.018(5) 0.015(4) -0.004(4) 0.000(4) -0.004(4)
O2 0.023(5) 0.033(6) 0.009(4) 0.003(4) 0.001(4) -0.002(4)
O3 0.009(5) 0.011(5) 0.043(6) -0.001(4) 0.003(4) 0.002(4)
O4 0.007(4) 0.025(5) 0.022(5) -0.001(4) 0.004(3) -0.004(4)
O5 0.009(4) 0.019(5) 0.027(5) -0.004(4) 0.004(4) -0.001(4)
O6 0.004(4) 0.027(5) 0.024(5) 0.003(4) 0.000(3) 0.006(4)
O7 0.018(5) 0.012(5) 0.027(5) 0.000(4) 0.005(4) -0.003(4)
O8 0.007(4) 0.016(5) 0.022(5) -0.003(4) -0.004(3) -0.003(4)

loop_
_atom_type_symbol
_atom_type_description
_atom_type_scat_dispersion_real
_atom_type_scat_dispersion_imag
_atom_type_scat_source
C C 0.0033 0.0016 'International Tables Vol C Tables 4.2.6.8 and 6.1.1.4'
H H 0.0000 0.0000 'International Tables Vol C Tables 4.2.6.8 and 6.1.1.4'
Mo Mo -1.6832 0.6857 'International Tables Vol C Tables 4.2.6.8 and 6.1.1.4'
Nd Nd -0.1943 3.0179 'International Tables Vol C Tables 4.2.6.8 and 6.1.1.4'
O O 0.0106 0.0060 'International Tables Vol C Tables 4.2.6.8 and 6.1.1.4'
S S 0.1246 0.1234 'International Tables Vol C Tables 4.2.6.8 and 6.1.1.4'

loop_
_geom_angle_atom_site_label_1
_geom_angle_atom_site_label_2
_geom_angle_atom_site_label_3
_geom_angle
_geom_angle_site_symmetry_1
_geom_angle_site_symmetry_3
_geom_angle_publ_flag
O6 Nd1 O5 77.8(3) . . ?
O6 Nd1 O8 74.6(3) . . ?
O5 Nd1 O8 90.9(3) . . ?
O6 Nd1 O2 140.1(3) . . ?
O5 Nd1 O2 77.5(3) . . ?
O8 Nd1 O2 136.4(3) . . ?
O6 Nd1 O3 140.8(3) . 6_566 ?
O5 Nd1 O3 138.3(3) . 6_566 ?
O8 Nd1 O3 87.8(3) . 6_566 ?
O2 Nd1 O3 75.1(3) . 6_566 ?
O6 Nd1 O7 132.3(3) . . ?
O5 Nd1 O7 71.7(3) . . ?
O8 Nd1 O7 70.3(3) . . ?
O2 Nd1 O7 66.2(3) . . ?
O3 Nd1 O7 68.7(3) 6_566 . ?
O6 Nd1 O4 73.1(3) . . ?
O5 Nd1 O4 77.3(3) . . ?
O8 Nd1 O4 147.2(3) . . ?
O2 Nd1 O4 71.3(3) . . ?
O3 Nd1 O4 121.3(3) 6_566 . ?
O7 Nd1 O4 131.4(3) . . ?
O6 Nd1 O8 84.4(3) . 6_565 ?
O5 Nd1 O8 141.7(3) . 6_565 ?
O8 Nd1 O8 116.6(2) . 6_565 ?
O2 Nd1 O8 96.4(3) . 6_565 ?
O3 Nd1 O8 72.6(3) 6_566 6_565 ?
O7 Nd1 O8 140.4(3) . 6_565 ?
O4 Nd1 O8 65.1(3) . 6_565 ?
O6 Nd1 Mo1 72.1(2) . 6_566 ?
O5 Nd1 Mo1 149.2(2) . 6_566 ?
O8 Nd1 Mo1 87.5(2) . 6_566 ?
O2 Nd1 Mo1 123.0(2) . 6_566 ?
O3 Nd1 Mo1 72.4(2) 6_566 6_566 ?
O7 Nd1 Mo1 135.4(2) . 6_566 ?
O4 Nd1 Mo1 87.5(2) . 6_566 ?
O8 Nd1 Mo1 29.3(2) 6_565 6_566 ?
O5 Mo1 O4 110.5(4) 6 . ?
O5 Mo1 O6 107.9(4) 6 7_556 ?
O4 Mo1 O6 111.6(4) . 7_556 ?
O5 Mo1 O8 111.8(4) 6 1_554 ?
O4 Mo1 O8 103.2(4) . 1_554 ?
O6 Mo1 O8 111.9(4) 7_556 1_554 ?
O5 Mo1 Nd1 134.7(3) 6 6_565 ?
O4 Mo1 Nd1 59.2(3) . 6_565 ?
O6 Mo1 Nd1 116.9(3) 7_556 6_565 ?
O8 Mo1 Nd1 45.3(3) 1_554 6_565 ?
O3 S1 O2 112.0(6) . . ?
O3 S1 O1 113.1(6) . . ?
O2 S1 O1 112.3(6) . . ?
O3 S1 C2B 110.9(12) . . ?
O2 S1 C2B 98.9(13) . . ?
O1 S1 C2B 108.7(13) . . ?
O3 S1 C2A 103.0(11) . . ?
O2 S1 C2A 114.5(11) . . ?
O1 S1 C2A 101.2(12) . . ?
C2B S1 C2A 15.6(17) . . ?
O3 S1 C9B 105.6(11) . 5_566 ?
O2 S1 C9B 100.6(12) . 5_566 ?
O1 S1 C9B 112.4(12) . 5_566 ?
C2B S1 C9B 5(2) . 5_566 ?
C2A S1 C9B 14.7(16) . 5_566 ?
O3 S1 C9A 110.0(10) . 5_566 ?
O2 S1 C9A 108.3(10) . 5_566 ?
O1 S1 C9A 100.5(11) . 5_566 ?
C2B S1 C9A 10.3(16) . 5_566 ?
C2A S1 C9A 7.6(19) . 5_566 ?
C9B S1 C9A 12.1(15) 5_566 5_566 ?
S1 O2 Nd1 138.9(6) . . ?
S1 O3 Nd1 152.0(6) . 6_565 ?
Mo1 O4 Nd1 156.3(5) . . ?
Mo1 O5 Nd1 165.1(5) 6_556 . ?
Mo1 O6 Nd1 163.8(5) 7_556 . ?
Mo1 O8 Nd1 136.4(5) 1_556 . ?
Mo1 O8 Nd1 105.5(4) 1_556 6_566 ?
Nd1 O8 Nd1 117.7(4) . 6_566 ?
C2A C1A C6A 120.0 . . ?
C2A C1A H1A 120.0 . . ?
C6A C1A H1A 120.0 . . ?
C3A C2A C1A 120.0 . . ?
C3A C2A S1 117.2(13) . . ?
C1A C2A S1 121.6(13) . . ?
C2A C3A C4A 120.0 . . ?
C2A C3A H3A 120.0 . . ?
C4A C3A H3A 120.0 . . ?
C3A C4A C5A 120.0 . . ?
C3A C4A H4A 120.0 . . ?
C5A C4A H4A 120.0 . . ?
C6A C5A C4A 120.0 . . ?
C6A C5A C10A 120.0 . . ?
C4A C5A C10A 120.0 . . ?
C7A C6A C5A 120.0 . . ?
C7A C6A C1A 120.0 . . ?
C5A C6A C1A 120.0 . . ?
C8A C7A C6A 120.0 . . ?
C8A C7A H7A 120.0 . . ?
C6A C7A H7A 120.0 . . ?
C7A C8A C9A 120.0 . . ?
C7A C8A H8A 120.0 . . ?
C9A C8A H8A 120.0 . . ?
C10A C9A C8A 120.0 . . ?
C10A C9A S1 117.6(11) . 5_566 ?
C8A C9A S1 122.2(11) . 5_566 ?
C9A C10A C5A 120.0 . . ?
C9A C10A H10A 120.0 . . ?
C5A C10A H10A 120.0 . . ?
C2B C1B C6B 120.0 . . ?
C2B C1B H1B 120.0 . . ?
C6B C1B H1B 120.0 . . ?
C1B C2B C3B 120.0 . . ?
C1B C2B S1 119.4(13) . . ?
C3B C2B S1 120.1(13) . . ?
C4B C3B C2B 120.0 . . ?
C4B C3B H3B 120.0 . . ?
C2B C3B H3B 120.0 . . ?
C5B C4B C3B 120.0 . . ?
C5B C4B H4B 120.0 . . ?
C3B C4B H4B 120.0 . . ?
C6B C5B C4B 120.0 . . ?
C6B C5B C10B 120.0 . . ?
C4B C5B C10B 120.0 . . ?
C7B C6B C5B 120.0 . . ?
C7B C6B C1B 120.0 . . ?
C5B C6B C1B 120.0 . . ?
C8B C7B C6B 120.0 . . ?
C8B C7B H7B 120.0 . . ?
C6B C7B H7B 120.0 . . ?
C7B C8B C9B 120.0 . . ?
C7B C8B H8B 120.0 . . ?
C9B C8B H8B 120.0 . . ?
C8B C9B C10B 120.0 . . ?
C8B C9B S1 114.8(13) . 5_566 ?
C10B C9B S1 124.5(13) . 5_566 ?
C9B C10B C5B 120.0 . . ?
C9B C10B H10B 120.0 . . ?
C5B C10B H10B 120.0 . . ?

loop_
_geom_bond_atom_site_label_1
_geom_bond_atom_site_label_2
_geom_bond_distance
_geom_bond_site_symmetry_2
_geom_bond_publ_flag
Nd1 O6 2.364(8) . ?
Nd1 O5 2.408(10) . ?
Nd1 O8 2.460(9) . ?
Nd1 O2 2.472(10) . ?
Nd1 O3 2.473(9) 6_566 ?
Nd1 O7 2.481(9) . ?
Nd1 O4 2.483(9) . ?
Nd1 O8 2.632(9) 6_565 ?
Nd1 Mo1 3.5701(13) 6_566 ?
Mo1 O5 1.743(10) 6 ?
Mo1 O4 1.752(9) . ?
Mo1 O6 1.757(8) 7_556 ?
Mo1 O8 1.810(9) 1_554 ?
Mo1 Nd1 3.5701(13) 6_565 ?
S1 O3 1.451(10) . ?
S1 O2 1.462(10) . ?
S1 O1 1.463(10) . ?
S1 C2B 1.70(2) . ?
S1 C2A 1.72(2) . ?
S1 C9B 1.85(2) 5_566 ?
S1 C9A 1.86(2) 5_566 ?
O3 Nd1 2.473(9) 6_565 ?
O5 Mo1 1.743(10) 6_556 ?
O6 Mo1 1.757(8) 7_556 ?
O8 Mo1 1.810(9) 1_556 ?
O8 Nd1 2.632(9) 6_566 ?
C1A C2A 1.3900 . ?
C1A C6A 1.3900 . ?
C1A H1A 0.9500 . ?
C2A C3A 1.3900 . ?
C3A C4A 1.3900 . ?
C3A H3A 0.9500 . ?
C4A C5A 1.3900 . ?
C4A H4A 0.9500 . ?
C5A C6A 1.3900 . ?
C5A C10A 1.3900 . ?
C6A C7A 1.3900 . ?
C7A C8A 1.3900 . ?
C7A H7A 0.9500 . ?
C8A C9A 1.3900 . ?
C8A H8A 0.9500 . ?
C9A C10A 1.3900 . ?
C9A S1 1.86(2) 5_566 ?
C10A H10A 0.9500 . ?
C1B C2B 1.3900 . ?
C1B C6B 1.3900 . ?
C1B H1B 0.9500 . ?
C2B C3B 1.3900 . ?
C3B C4B 1.3900 . ?
C3B H3B 0.9500 . ?
C4B C5B 1.3900 . ?
C4B H4B 0.9500 . ?
C5B C6B 1.3900 . ?
C5B C10B 1.3900 . ?
C6B C7B 1.3900 . ?
C7B C8B 1.3900 . ?
C7B H7B 0.9500 . ?
C8B C9B 1.3900 . ?
C8B H8B 0.9500 . ?
C9B C10B 1.3900 . ?
C9B S1 1.85(2) 5_566 ?
C10B H10B 0.9500 . ?
